data_7001522
loop_
_publ_author_name
'Deacon, Glen B.'
'Junk, Peter C.'
'Moxey, Graeme J.'
'Guino-o, Marites'
'Ruhlandt-Senge, Karin'

_publ_section_title
;
 Metal based synthetic routes to heavy alkaline earth aryloxo complexes
 involving ligands of moderate steric bulk
;
_journal_issue 25
_journal_name_full 'Dalton Transactions'
_journal_page_first 4878
_journal_page_last 4887
_journal_paper_doi 10.1039/b903056e
_journal_year 2009
_chemical_formula_moiety 'C78 Ba3 D114 O12'
_chemical_formula_sum 'C78 Ba3 D114 O12'
_chemical_formula_weight 1770.40
_chemical_name_systematic
;
?
;
_space_group_IT_number 2
_symmetry_cell_setting triclinic
_symmetry_space_group_name_Hall '-P 1'
_symmetry_space_group_name_H-M 'P -1'
_atom_sites_solution_hydrogens geom
_atom_sites_solution_primary direct
_atom_sites_solution_secondary difmap
_audit_creation_method SHELXL-97
_cell_angle_alpha 109.9290(10)
_cell_angle_beta 97.9730(10)
_cell_angle_gamma 97.9770(10)
_cell_formula_units_Z 1
_cell_length_a 11.9104(2)
_cell_length_b 12.2311(2)
_cell_length_c 14.5434(3)
_cell_measurement_temperature 123(2)
_cell_volume 1932.73(6)
_computing_cell_refinement 'Bruker SMART (Bruker)'
_computing_data_collection 'Bruker SMART (Bruker)'
_computing_data_reduction 'Bruker SAINT (Bruker)'
_computing_molecular_graphics 'X-Seed (Barbour, 1999)'
_computing_publication_material 'CIFTAB (Sheldrick, 1997)'
_computing_structure_refinement 'SHELXL-97 (Sheldrick, 1997)'
_computing_structure_solution 'SHELXS-97 (Sheldrick, 1990)'
_diffrn_ambient_temperature 123(2)
_diffrn_measured_fraction_theta_full 0.988
_diffrn_measured_fraction_theta_max 0.988
_diffrn_measurement_device_type 'Bruker X8 Apex II CCD'
_diffrn_measurement_method 'phi and omega scans'
_diffrn_radiation_monochromator graphite
_diffrn_radiation_source 'fine-focus sealed tube'
_diffrn_radiation_type MoK\a
_diffrn_radiation_wavelength 0.71073
_diffrn_reflns_av_R_equivalents 0.0144
_diffrn_reflns_av_sigmaI/netI 0.0235
_diffrn_reflns_limit_h_max 15
_diffrn_reflns_limit_h_min -15
_diffrn_reflns_limit_k_max 15
_diffrn_reflns_limit_k_min -15
_diffrn_reflns_limit_l_max 18
_diffrn_reflns_limit_l_min -12
_diffrn_reflns_number 15097
_diffrn_reflns_theta_full 27.50
_diffrn_reflns_theta_max 27.50
_diffrn_reflns_theta_min 2.26
_exptl_absorpt_coefficient_mu 1.568
_exptl_absorpt_correction_T_max 0.8589
_exptl_absorpt_correction_T_min 0.8341
_exptl_absorpt_correction_type multi-scan
_exptl_absorpt_process_details SADABS
_exptl_crystal_colour colourless
_exptl_crystal_density_diffrn 1.521
_exptl_crystal_density_method 'not measured'
_exptl_crystal_description block
_exptl_crystal_F_000 846
_exptl_crystal_size_max 0.12
_exptl_crystal_size_mid 0.10
_exptl_crystal_size_min 0.10
_refine_diff_density_max 0.515
_refine_diff_density_min -0.324
_refine_diff_density_rms 0.063
_refine_ls_goodness_of_fit_ref 1.031
_refine_ls_hydrogen_treatment constr
_refine_ls_matrix_type full
_refine_ls_number_parameters 430
_refine_ls_number_reflns 8785
_refine_ls_number_restraints 0
_refine_ls_restrained_S_all 1.031
_refine_ls_R_factor_all 0.0245
_refine_ls_R_factor_gt 0.0196
_refine_ls_shift/su_max 0.000
_refine_ls_shift/su_mean 0.000
_refine_ls_structure_factor_coef Fsqd
_refine_ls_weighting_details 'calc w=1/[\s^2^(Fo^2^)+(0.0177P)^2^+1.2630P] where P=(Fo^2^+2Fc^2^)/3'
_refine_ls_weighting_scheme calc
_refine_ls_wR_factor_gt 0.0454
_refine_ls_wR_factor_ref 0.0478
_reflns_number_gt 7812
_reflns_number_total 8785
_reflns_threshold_expression >2sigma(I)
_cod_data_source_file b903056e.txt
_cod_data_source_block c:\tric
_cod_depositor_comments
;
The following automatic conversions were performed:
'_exptl_absorpt_correction_type' value 'Multi-scan' changed to
'multi-scan' according to
'/home/saulius/struct/CIF-dictionaries/cif_core.dic' dictionary named
'cif_core.dic' version 2.4.1 from 2010-06-29.

Automatic conversion script
Id: cif_fix_enum 1527 2010-12-29 10:47:43Z saulius 
;
_cod_original_sg_symbol_H-M P-1
_cod_database_code 7001522

loop_
_symmetry_equiv_pos_as_xyz
'x, y, z'
'-x, -y, -z'

loop_
_atom_site_label
_atom_site_type_symbol
_atom_site_fract_x
_atom_site_fract_y
_atom_site_fract_z
_atom_site_U_iso_or_equiv
_atom_site_adp_type
_atom_site_occupancy
_atom_site_symmetry_multiplicity
_atom_site_calc_flag
_atom_site_refinement_flags
_atom_site_disorder_assembly
_atom_site_disorder_group
Ba1 Ba 0.5000 0.0000 0.5000 0.01389(4) Uani 1 2 d S . .
O1 O 0.36838(11) 0.17224(11) 0.51702(9) 0.0219(3) Uani 1 1 d . . .
C1 C 0.33040(16) 0.24530(15) 0.59182(12) 0.0171(3) Uani 1 1 d . . .
Ba2 Ba 0.322110(9) 0.110670(9) 0.328540(7) 0.01641(3) Uani 1 1 d . . .
O2 O 0.54046(11) 0.10455(12) 0.37212(10) 0.0222(3) Uani 1 1 d . . .
C2 C 0.21219(16) 0.22978(16) 0.59655(13) 0.0201(4) Uani 1 1 d . . .
O3 O 0.31232(11) -0.08989(11) 0.35137(9) 0.0210(3) Uani 1 1 d . . .
C3 C 0.17558(18) 0.30304(17) 0.67818(15) 0.0257(4) Uani 1 1 d . . .
D1 D 0.0956 0.2912 0.6804 0.031 Uiso 1 1 calc R . .
O4 O 0.21296(13) 0.29980(12) 0.35708(11) 0.0290(3) Uani 1 1 d . . .
C4 C 0.2525(2) 0.39298(17) 0.75665(15) 0.0292(5) Uani 1 1 d . . .
O5 O 0.34255(13) 0.15024(13) 0.14973(10) 0.0310(3) Uani 1 1 d . . .
C5 C 0.36788(19) 0.41030(17) 0.74995(14) 0.0268(4) Uani 1 1 d . . .
D2 D 0.4214 0.4728 0.8022 0.032 Uiso 1 1 calc R . .
O6 O 0.09855(11) 0.00342(12) 0.22640(10) 0.0253(3) Uani 1 1 d . . .
C6 C 0.40836(17) 0.33950(16) 0.66948(13) 0.0211(4) Uani 1 1 d . . .
C7 C 0.12757(17) 0.13122(18) 0.51325(15) 0.0283(4) Uani 1 1 d . . .
D3 D 0.1171 0.1519 0.4536 0.043 Uiso 1 1 calc R . .
D4 D 0.0531 0.1199 0.5336 0.043 Uiso 1 1 calc R . .
D5 D 0.1574 0.0576 0.4983 0.043 Uiso 1 1 calc R . .
C8 C 0.2131(3) 0.4674(2) 0.8484(2) 0.0501(7) Uani 1 1 d . . .
D6 D 0.2670 0.5440 0.8805 0.075 Uiso 1 1 calc R . .
D7 D 0.2113 0.4258 0.8953 0.075 Uiso 1 1 calc R . .
D8 D 0.1355 0.4804 0.8289 0.075 Uiso 1 1 calc R . .
C9 C 0.53422(18) 0.3604(2) 0.66478(16) 0.0320(5) Uani 1 1 d . . .
D9 D 0.5765 0.4286 0.7237 0.048 Uiso 1 1 calc R . .
D10 D 0.5432 0.3766 0.6044 0.048 Uiso 1 1 calc R . .
D11 D 0.5652 0.2898 0.6631 0.048 Uiso 1 1 calc R . .
C10 C 0.61037(14) 0.13184(16) 0.31640(12) 0.0170(3) Uani 1 1 d . . .
C11 C 0.62502(15) 0.24459(16) 0.30800(13) 0.0194(4) Uani 1 1 d . . .
C12 C 0.69672(16) 0.26938(18) 0.24674(14) 0.0240(4) Uani 1 1 d . . .
D12 D 0.7069 0.3459 0.2426 0.029 Uiso 1 1 calc R . .
C13 C 0.75383(17) 0.18626(19) 0.19152(15) 0.0268(4) Uani 1 1 d . . .
C14 C 0.74083(17) 0.07691(19) 0.20237(14) 0.0261(4) Uani 1 1 d . . .
D13 D 0.7805 0.0194 0.1663 0.031 Uiso 1 1 calc R . .
C15 C 0.67224(16) 0.04855(17) 0.26386(14) 0.0216(4) Uani 1 1 d . . .
C16 C 0.56312(18) 0.33677(17) 0.36513(15) 0.0275(4) Uani 1 1 d . . .
D14 D 0.4829 0.3206 0.3295 0.041 Uiso 1 1 calc R . .
D15 D 0.6022 0.4156 0.3713 0.041 Uiso 1 1 calc R . .
D16 D 0.5639 0.3341 0.4318 0.041 Uiso 1 1 calc R . .
C17 C 0.8280(2) 0.2132(2) 0.12269(18) 0.0396(6) Uani 1 1 d . . .
D17 D 0.8472 0.1397 0.0803 0.059 Uiso 1 1 calc R . .
D18 D 0.8993 0.2695 0.1624 0.059 Uiso 1 1 calc R . .
D19 D 0.7854 0.2480 0.0807 0.059 Uiso 1 1 calc R . .
C18 C 0.66553(19) -0.06750(19) 0.27887(17) 0.0322(5) Uani 1 1 d . . .
D20 D 0.7026 -0.0531 0.3476 0.048 Uiso 1 1 calc R . .
D21 D 0.7053 -0.1189 0.2323 0.048 Uiso 1 1 calc R . .
D22 D 0.5842 -0.1062 0.2665 0.048 Uiso 1 1 calc R . .
C19 C 0.25661(15) -0.19822(15) 0.29083(13) 0.0172(3) Uani 1 1 d . . .
C20 C 0.26224(15) -0.24135(16) 0.18841(13) 0.0191(4) Uani 1 1 d . . .
C21 C 0.20669(16) -0.35595(16) 0.12730(13) 0.0214(4) Uani 1 1 d . . .
D23 D 0.2127 -0.3838 0.0590 0.026 Uiso 1 1 calc R . .
C22 C 0.14257(16) -0.43138(16) 0.16242(14) 0.0209(4) Uani 1 1 d . . .
C23 C 0.13554(16) -0.38739(16) 0.26289(13) 0.0199(4) Uani 1 1 d . . .
D24 D 0.0909 -0.4368 0.2883 0.024 Uiso 1 1 calc R . .
C24 C 0.19141(15) -0.27374(15) 0.32737(13) 0.0180(3) Uani 1 1 d . . .
C25 C 0.33042(18) -0.16219(18) 0.14720(14) 0.0268(4) Uani 1 1 d . . .
D25 D 0.2843 -0.1064 0.1349 0.040 Uiso 1 1 calc R . .
D26 D 0.3493 -0.2108 0.0845 0.040 Uiso 1 1 calc R . .
D27 D 0.4021 -0.1179 0.1955 0.040 Uiso 1 1 calc R . .
C26 C 0.08406(18) -0.55592(16) 0.09405(14) 0.0286(4) Uani 1 1 d . . .
D28 D 0.1319 -0.5877 0.0455 0.043 Uiso 1 1 calc R . .
D29 D 0.0082 -0.5547 0.0587 0.043 Uiso 1 1 calc R . .
D30 D 0.0741 -0.6062 0.1335 0.043 Uiso 1 1 calc R . .
C27 C 0.18684(18) -0.23082(17) 0.43666(14) 0.0255(4) Uani 1 1 d . . .
D31 D 0.2617 -0.2289 0.4756 0.038 Uiso 1 1 calc R . .
D32 D 0.1262 -0.2848 0.4480 0.038 Uiso 1 1 calc R . .
D33 D 0.1697 -0.1509 0.4575 0.038 Uiso 1 1 calc R . .
C28 C 0.0949(2) 0.3051(2) 0.32508(17) 0.0366(5) Uani 1 1 d . . .
D34 D 0.0450 0.2251 0.3004 0.044 Uiso 1 1 calc R . .
D35 D 0.0884 0.3369 0.2709 0.044 Uiso 1 1 calc R . .
C29 C 0.0598(2) 0.3870(2) 0.41623(19) 0.0409(6) Uani 1 1 d . . .
D36 D 0.0139 0.3407 0.4473 0.049 Uiso 1 1 calc R . .
D37 D 0.0133 0.4403 0.3981 0.049 Uiso 1 1 calc R . .
C30 C 0.1730(2) 0.4576(2) 0.48676(17) 0.0361(5) Uani 1 1 d . . .
D38 D 0.1774 0.5438 0.5037 0.043 Uiso 1 1 calc R . .
D39 D 0.1813 0.4410 0.5492 0.043 Uiso 1 1 calc R . .
C31 C 0.2654(2) 0.41589(19) 0.42950(18) 0.0362(5) Uani 1 1 d . . .
D40 D 0.2905 0.4706 0.3960 0.043 Uiso 1 1 calc R . .
D41 D 0.3336 0.4120 0.4749 0.043 Uiso 1 1 calc R . .
C32 C 0.3122(3) 0.2534(3) 0.1343(2) 0.0490(6) Uani 1 1 d . . .
D42 D 0.3540 0.3264 0.1905 0.059 Uiso 1 1 calc R . .
D43 D 0.2280 0.2503 0.1297 0.059 Uiso 1 1 calc R . .
C33 C 0.3458(3) 0.2530(3) 0.0389(2) 0.0559(7) Uani 1 1 d . . .
D44 D 0.3701 0.3349 0.0413 0.067 Uiso 1 1 calc R . .
D45 D 0.2812 0.2100 -0.0187 0.067 Uiso 1 1 calc R . .
C34 C 0.4466(2) 0.1885(3) 0.0332(2) 0.0473(6) Uani 1 1 d . . .
D46 D 0.4538 0.1489 -0.0368 0.057 Uiso 1 1 calc R . .
D47 D 0.5203 0.2439 0.0712 0.057 Uiso 1 1 calc R . .
C35 C 0.41438(19) 0.0987(2) 0.08000(15) 0.0333(5) Uani 1 1 d . . .
D48 D 0.3711 0.0226 0.0284 0.040 Uiso 1 1 calc R . .
D49 D 0.4846 0.0841 0.1154 0.040 Uiso 1 1 calc R . .
C36 C 0.05370(18) -0.01518(18) 0.12439(15) 0.0293(4) Uani 1 1 d . . .
D50 D 0.1165 0.0054 0.0916 0.035 Uiso 1 1 calc R . .
D51 D -0.0050 0.0337 0.1200 0.035 Uiso 1 1 calc R . .
C37 C -0.0001(2) -0.1456(2) 0.07637(16) 0.0385(6) Uani 1 1 d . . .
D52 D 0.0563 -0.1918 0.0464 0.046 Uiso 1 1 calc R . .
D53 D -0.0686 -0.1596 0.0237 0.046 Uiso 1 1 calc R . .
C38 C -0.03484(17) -0.18033(17) 0.16112(14) 0.0257(4) Uani 1 1 d . . .
D54 D -0.0024 -0.2494 0.1648 0.031 Uiso 1 1 calc R . .
D55 D -0.1201 -0.2003 0.1520 0.031 Uiso 1 1 calc R . .
C39 C 0.01616(17) -0.07040(17) 0.25491(14) 0.0255(4) Uani 1 1 d . . .
D56 D -0.0453 -0.0281 0.2790 0.031 Uiso 1 1 calc R . .
D57 D 0.0548 -0.0929 0.3087 0.031 Uiso 1 1 calc R . .

loop_
_atom_site_aniso_label
_atom_site_aniso_U_11
_atom_site_aniso_U_22
_atom_site_aniso_U_33
_atom_site_aniso_U_23
_atom_site_aniso_U_13
_atom_site_aniso_U_12
Ba1 0.01394(7) 0.01548(7) 0.01306(6) 0.00596(5) 0.00361(5) 0.00277(5)
O1 0.0254(7) 0.0249(7) 0.0163(6) 0.0047(5) 0.0080(5) 0.0115(5)
C1 0.0244(9) 0.0164(8) 0.0156(8) 0.0086(7) 0.0077(7) 0.0093(7)
Ba2 0.01670(6) 0.01753(6) 0.01539(5) 0.00678(4) 0.00269(4) 0.00329(4)
O2 0.0187(6) 0.0291(7) 0.0264(7) 0.0170(6) 0.0104(5) 0.0052(5)
C2 0.0245(9) 0.0186(9) 0.0223(9) 0.0112(7) 0.0086(7) 0.0073(7)
O3 0.0228(7) 0.0171(6) 0.0187(6) 0.0059(5) -0.0014(5) -0.0032(5)
C3 0.0295(11) 0.0239(10) 0.0343(10) 0.0163(8) 0.0197(9) 0.0117(8)
O4 0.0334(8) 0.0228(7) 0.0310(7) 0.0073(6) 0.0081(6) 0.0108(6)
C4 0.0441(13) 0.0187(9) 0.0308(10) 0.0086(8) 0.0233(9) 0.0106(9)
O5 0.0326(8) 0.0418(9) 0.0267(7) 0.0198(7) 0.0106(6) 0.0101(7)
C5 0.0399(12) 0.0171(9) 0.0218(9) 0.0038(7) 0.0115(8) 0.0034(8)
O6 0.0213(7) 0.0235(7) 0.0254(7) 0.0066(6) -0.0019(5) -0.0011(5)
C6 0.0260(10) 0.0199(9) 0.0209(9) 0.0099(7) 0.0078(7) 0.0069(7)
C7 0.0234(10) 0.0307(11) 0.0306(10) 0.0118(9) 0.0054(8) 0.0030(8)
C8 0.0693(18) 0.0294(12) 0.0516(15) 0.0029(11) 0.0435(14) 0.0096(12)
C9 0.0239(11) 0.0357(12) 0.0309(11) 0.0065(9) 0.0042(8) 0.0042(9)
C10 0.0116(8) 0.0244(9) 0.0167(8) 0.0109(7) 0.0016(6) 0.0016(7)
C11 0.0168(9) 0.0230(9) 0.0183(8) 0.0089(7) 0.0018(7) 0.0021(7)
C12 0.0215(9) 0.0290(10) 0.0278(10) 0.0187(8) 0.0059(8) 0.0033(8)
C13 0.0206(10) 0.0432(12) 0.0286(10) 0.0245(9) 0.0110(8) 0.0099(9)
C14 0.0235(10) 0.0388(11) 0.0272(10) 0.0193(9) 0.0120(8) 0.0165(9)
C15 0.0182(9) 0.0285(10) 0.0233(9) 0.0150(8) 0.0041(7) 0.0075(7)
C16 0.0299(11) 0.0232(10) 0.0293(10) 0.0079(8) 0.0114(8) 0.0036(8)
C17 0.0337(12) 0.0650(16) 0.0453(13) 0.0412(13) 0.0239(11) 0.0205(11)
C18 0.0310(11) 0.0338(11) 0.0453(12) 0.0248(10) 0.0150(10) 0.0157(9)
C19 0.0167(8) 0.0162(8) 0.0183(8) 0.0067(7) 0.0010(7) 0.0040(7)
C20 0.0166(9) 0.0215(9) 0.0196(8) 0.0083(7) 0.0036(7) 0.0037(7)
C21 0.0225(9) 0.0227(9) 0.0175(8) 0.0048(7) 0.0048(7) 0.0057(7)
C22 0.0221(9) 0.0160(9) 0.0223(9) 0.0050(7) 0.0024(7) 0.0036(7)
C23 0.0192(9) 0.0182(9) 0.0234(9) 0.0094(7) 0.0042(7) 0.0028(7)
C24 0.0184(9) 0.0184(9) 0.0173(8) 0.0067(7) 0.0025(7) 0.0047(7)
C25 0.0261(10) 0.0301(11) 0.0225(9) 0.0093(8) 0.0069(8) -0.0010(8)
C26 0.0339(11) 0.0186(9) 0.0274(10) 0.0036(8) 0.0034(9) 0.0019(8)
C27 0.0326(11) 0.0247(10) 0.0192(9) 0.0084(8) 0.0071(8) 0.0030(8)
C28 0.0385(13) 0.0319(12) 0.0389(12) 0.0116(10) 0.0020(10) 0.0148(10)
C29 0.0357(13) 0.0358(13) 0.0558(15) 0.0159(11) 0.0210(11) 0.0123(10)
C30 0.0485(14) 0.0279(11) 0.0362(12) 0.0098(9) 0.0167(10) 0.0181(10)
C31 0.0360(12) 0.0242(11) 0.0440(13) 0.0051(9) 0.0138(10) 0.0052(9)
C32 0.0612(17) 0.0580(17) 0.0448(14) 0.0330(13) 0.0144(13) 0.0265(14)
C33 0.0614(18) 0.075(2) 0.0556(17) 0.0471(16) 0.0206(14) 0.0215(15)
C34 0.0317(13) 0.0794(19) 0.0466(14) 0.0422(14) 0.0121(11) 0.0085(12)
C35 0.0303(11) 0.0470(13) 0.0245(10) 0.0147(9) 0.0079(9) 0.0076(10)
C36 0.0265(10) 0.0310(11) 0.0293(10) 0.0136(9) -0.0013(8) 0.0026(8)
C37 0.0416(13) 0.0391(13) 0.0223(10) 0.0055(9) 0.0040(9) -0.0151(10)
C38 0.0225(10) 0.0256(10) 0.0260(9) 0.0071(8) 0.0047(8) 0.0013(8)
C39 0.0243(10) 0.0275(10) 0.0226(9) 0.0070(8) 0.0043(8) 0.0042(8)

loop_
_atom_type_symbol
_atom_type_description
_atom_type_scat_dispersion_real
_atom_type_scat_dispersion_imag
_atom_type_scat_source
C C 0.0033 0.0016 'International Tables Vol C Tables 4.2.6.8 and 6.1.1.4'
D D 0.0000 0.0000 'International Tables Vol C Tables 4.2.6.8 and 6.1.1.4'
O O 0.0106 0.0060 'International Tables Vol C Tables 4.2.6.8 and 6.1.1.4'
Ba Ba -0.3244 2.2819 'International Tables Vol C Tables 4.2.6.8 and 6.1.1.4'

loop_
_geom_angle_atom_site_label_1
_geom_angle_atom_site_label_2
_geom_angle_atom_site_label_3
_geom_angle
_geom_angle_site_symmetry_1
_geom_angle_site_symmetry_3
_geom_angle_publ_flag
O2 Ba1 O2 180.0 . 2_656 ?
O2 Ba1 O3 75.21(4) . . ?
O2 Ba1 O3 104.79(4) 2_656 . ?
O2 Ba1 O3 104.79(4) . 2_656 ?
O2 Ba1 O3 75.21(4) 2_656 2_656 ?
O3 Ba1 O3 180.00(5) . 2_656 ?
O2 Ba1 O1 109.32(4) . 2_656 ?
O2 Ba1 O1 70.68(4) 2_656 2_656 ?
O3 Ba1 O1 108.19(4) . 2_656 ?
O3 Ba1 O1 71.81(4) 2_656 2_656 ?
O2 Ba1 O1 70.68(4) . . ?
O2 Ba1 O1 109.32(4) 2_656 . ?
O3 Ba1 O1 71.81(4) . . ?
O3 Ba1 O1 108.19(4) 2_656 . ?
O1 Ba1 O1 180.0 2_656 . ?
O2 Ba1 Ba2 43.83(3) . . ?
O2 Ba1 Ba2 136.17(3) 2_656 . ?
O3 Ba1 Ba2 43.14(3) . . ?
O3 Ba1 Ba2 136.86(3) 2_656 . ?
O1 Ba1 Ba2 137.60(3) 2_656 . ?
O1 Ba1 Ba2 42.40(3) . . ?
O2 Ba1 Ba2 136.17(3) . 2_656 ?
O2 Ba1 Ba2 43.83(3) 2_656 2_656 ?
O3 Ba1 Ba2 136.86(3) . 2_656 ?
O3 Ba1 Ba2 43.14(3) 2_656 2_656 ?
O1 Ba1 Ba2 42.40(3) 2_656 2_656 ?
O1 Ba1 Ba2 137.60(3) . 2_656 ?
Ba2 Ba1 Ba2 180.0 . 2_656 ?
C1 O1 Ba2 134.27(11) . . ?
C1 O1 Ba1 134.64(11) . . ?
Ba2 O1 Ba1 90.42(4) . . ?
O1 C1 C2 121.18(16) . . ?
O1 C1 C6 120.56(16) . . ?
C2 C1 C6 118.26(16) . . ?
O1 Ba2 O3 77.41(4) . . ?
O1 Ba2 O2 74.96(4) . . ?
O3 Ba2 O2 77.93(4) . . ?
O1 Ba2 O4 87.39(4) . . ?
O3 Ba2 O4 142.88(4) . . ?
O2 Ba2 O4 130.63(4) . . ?
O1 Ba2 O6 119.17(4) . . ?
O3 Ba2 O6 81.00(4) . . ?
O2 Ba2 O6 151.17(4) . . ?
O4 Ba2 O6 77.27(4) . . ?
O1 Ba2 O5 152.15(4) . . ?
O3 Ba2 O5 125.76(4) . . ?
O2 Ba2 O5 93.70(4) . . ?
O4 Ba2 O5 80.91(4) . . ?
O6 Ba2 O5 82.85(4) . . ?
O1 Ba2 Ba1 47.18(3) . . ?
O3 Ba2 Ba1 45.59(3) . . ?
O2 Ba2 Ba1 44.74(3) . . ?
O4 Ba2 Ba1 134.31(3) . . ?
O6 Ba2 Ba1 124.57(3) . . ?
O5 Ba2 Ba1 135.73(3) . . ?
C10 O2 Ba2 118.36(10) . . ?
C10 O2 Ba1 148.63(11) . . ?
Ba2 O2 Ba1 91.43(4) . . ?
C3 C2 C1 120.08(17) . . ?
C3 C2 C7 120.98(18) . . ?
C1 C2 C7 118.92(16) . . ?
C19 O3 Ba2 130.36(10) . . ?
C19 O3 Ba1 135.51(11) . . ?
Ba2 O3 Ba1 91.27(4) . . ?
C4 C3 C2 121.89(18) . . ?
C28 O4 C31 105.67(16) . . ?
C28 O4 Ba2 131.29(12) . . ?
C31 O4 Ba2 121.91(13) . . ?
C5 C4 C3 117.72(17) . . ?
C5 C4 C8 120.7(2) . . ?
C3 C4 C8 121.6(2) . . ?
C32 O5 C35 109.41(17) . . ?
C32 O5 Ba2 121.27(13) . . ?
C35 O5 Ba2 126.54(12) . . ?
C4 C5 C6 122.36(19) . . ?
C36 O6 C39 106.30(14) . . ?
C36 O6 Ba2 125.66(11) . . ?
C39 O6 Ba2 126.22(11) . . ?
C5 C6 C1 119.61(18) . . ?
C5 C6 C9 120.98(18) . . ?
C1 C6 C9 119.40(16) . . ?
O2 C10 C15 120.58(16) . . ?
O2 C10 C11 121.01(16) . . ?
C15 C10 C11 118.41(16) . . ?
C12 C11 C10 119.60(17) . . ?
C12 C11 C16 120.49(17) . . ?
C10 C11 C16 119.92(16) . . ?
C13 C12 C11 122.31(18) . . ?
C12 C13 C14 117.42(17) . . ?
C12 C13 C17 121.61(19) . . ?
C14 C13 C17 120.97(19) . . ?
C15 C14 C13 122.52(18) . . ?
C14 C15 C10 119.65(17) . . ?
C14 C15 C18 121.29(18) . . ?
C10 C15 C18 119.02(16) . . ?
O3 C19 C24 120.79(15) . . ?
O3 C19 C20 121.00(16) . . ?
C24 C19 C20 118.21(16) . . ?
C21 C20 C19 120.08(16) . . ?
C21 C20 C25 120.59(16) . . ?
C19 C20 C25 119.32(16) . . ?
C20 C21 C22 122.28(17) . . ?
C21 C22 C23 117.26(16) . . ?
C21 C22 C26 120.89(17) . . ?
C23 C22 C26 121.84(17) . . ?
C24 C23 C22 122.46(17) . . ?
C23 C24 C19 119.69(16) . . ?
C23 C24 C27 121.20(16) . . ?
C19 C24 C27 119.08(16) . . ?
O4 C28 C29 105.89(18) . . ?
C28 C29 C30 104.96(18) . . ?
C31 C30 C29 104.52(18) . . ?
O4 C31 C30 105.71(18) . . ?
O5 C32 C33 107.0(2) . . ?
C32 C33 C34 102.8(2) . . ?
C35 C34 C33 103.21(19) . . ?
O5 C35 C34 105.78(19) . . ?
O6 C36 C37 104.96(16) . . ?
C36 C37 C38 104.90(17) . . ?
C37 C38 C39 104.41(16) . . ?
O6 C39 C38 105.97(15) . . ?

loop_
_geom_bond_atom_site_label_1
_geom_bond_atom_site_label_2
_geom_bond_distance
_geom_bond_site_symmetry_2
_geom_bond_publ_flag
Ba1 O2 2.6505(12) . ?
Ba1 O2 2.6505(12) 2_656 ?
Ba1 O3 2.6899(12) . ?
Ba1 O3 2.6899(12) 2_656 ?
Ba1 O1 2.7615(13) 2_656 ?
Ba1 O1 2.7615(13) . ?
Ba1 Ba2 3.76442(11) . ?
Ba1 Ba2 3.76442(11) 2_656 ?
O1 C1 1.331(2) . ?
O1 Ba2 2.5383(12) . ?
C1 C2 1.409(3) . ?
C1 C6 1.411(3) . ?
Ba2 O3 2.5745(13) . ?
Ba2 O2 2.6076(13) . ?
Ba2 O4 2.7465(14) . ?
Ba2 O6 2.7608(13) . ?
Ba2 O5 2.8385(14) . ?
O2 C10 1.325(2) . ?
C2 C3 1.389(3) . ?
C2 C7 1.505(3) . ?
O3 C19 1.330(2) . ?
C3 C4 1.388(3) . ?
O4 C28 1.436(3) . ?
O4 C31 1.438(2) . ?
C4 C5 1.383(3) . ?
C4 C8 1.514(3) . ?
O5 C32 1.439(3) . ?
O5 C35 1.453(2) . ?
C5 C6 1.391(2) . ?
O6 C36 1.433(2) . ?
O6 C39 1.440(2) . ?
C6 C9 1.500(3) . ?
C10 C15 1.414(3) . ?
C10 C11 1.415(2) . ?
C11 C12 1.392(2) . ?
C11 C16 1.506(3) . ?
C12 C13 1.389(3) . ?
C13 C14 1.390(3) . ?
C13 C17 1.510(3) . ?
C14 C15 1.387(3) . ?
C15 C18 1.501(3) . ?
C19 C24 1.410(2) . ?
C19 C20 1.415(2) . ?
C20 C21 1.387(3) . ?
C20 C25 1.506(3) . ?
C21 C22 1.389(3) . ?
C22 C23 1.394(2) . ?
C22 C26 1.508(2) . ?
C23 C24 1.391(2) . ?
C24 C27 1.506(2) . ?
C28 C29 1.517(3) . ?
C29 C30 1.519(3) . ?
C30 C31 1.512(3) . ?
C32 C33 1.495(3) . ?
C33 C34 1.522(4) . ?
C34 C35 1.510(3) . ?
C36 C37 1.509(3) . ?
C37 C38 1.523(3) . ?
C38 C39 1.527(3) . ?
